data_4316710
loop_
_publ_author_name
'Gang Wei'
'Yu-Feng Shen'
'Yong-Ru Li'
'Xiao-Chun Huang'

_publ_contact_author_email xchuang@stu.edu.cn
_publ_contact_author_fax '86 754 2902589'
_publ_contact_author_phone '86 754 2902917'
_publ_section_title
;
 Synthesis, Crystal Structure, and Photoluminescent Properties of Ternary
 Cd(II)/Triazolate/Chloride System
;
_journal_name_full 'Inorganic Chemistry'
_journal_page_first 9191
_journal_page_last 9199
_journal_paper_doi 10.1021/ic100610t
_journal_volume 49
_journal_year 2010
_chemical_formula_moiety '2(C8 H8 Cd3 Cl2 N12), H2 O'
_chemical_formula_sum 'C16 H18 Cd6 Cl4 N24 O'
_chemical_formula_weight 1378.74
_chemical_name_systematic
; 
 ? 
;
_space_group_IT_number 62
_symmetry_cell_setting orthorhombic
_symmetry_space_group_name_Hall '-P 2ac 2n'
_symmetry_space_group_name_H-M 'P n m a'
_atom_sites_solution_hydrogens geom
_atom_sites_solution_primary direct
_atom_sites_solution_secondary difmap
_audit_creation_method SHELXL-97
_cell_angle_alpha 90.00
_cell_angle_beta 90.00
_cell_angle_gamma 90.00
_cell_formula_units_Z 2
_cell_length_a 16.9117(5)
_cell_length_b 8.3292(3)
_cell_length_c 13.0995(4)
_cell_measurement_reflns_used 940
_cell_measurement_temperature 294(2)
_cell_measurement_theta_max 20.48
_cell_measurement_theta_min 2.50
_cell_volume 1845.21(10)
_computing_cell_refinement 'Bruker SMART'
_computing_data_collection 'Bruker SMART'
_computing_data_reduction 'Bruker SAINT'
_computing_molecular_graphics 'Bruker SHELXTL'
_computing_publication_material 'Bruker SHELXTL'
_computing_structure_refinement 'SHELXL-97 (Sheldrick, 1997)'
_computing_structure_solution 'SHELXS-97 (Sheldrick, 1990)'
_diffrn_ambient_temperature 294(2)
_diffrn_measured_fraction_theta_full 1.000
_diffrn_measured_fraction_theta_max 1.000
_diffrn_measurement_device_type 'Bruker APEX area-dectector diffractometer'
_diffrn_measurement_method '\f and \w-scan'
_diffrn_radiation_monochromator graphite
_diffrn_radiation_source 'fine-focus sealed tube'
_diffrn_radiation_type MoK\a
_diffrn_radiation_wavelength 0.71073
_diffrn_reflns_av_R_equivalents 0.0184
_diffrn_reflns_av_sigmaI/netI 0.0140
_diffrn_reflns_limit_h_max 20
_diffrn_reflns_limit_h_min -19
_diffrn_reflns_limit_k_max 9
_diffrn_reflns_limit_k_min -8
_diffrn_reflns_limit_l_max 15
_diffrn_reflns_limit_l_min -15
_diffrn_reflns_number 9129
_diffrn_reflns_theta_full 25.00
_diffrn_reflns_theta_max 25.00
_diffrn_reflns_theta_min 1.97
_exptl_absorpt_coefficient_mu 3.738
_exptl_absorpt_correction_T_max 0.4208
_exptl_absorpt_correction_T_min 0.3718
_exptl_absorpt_correction_type multi-scan
_exptl_absorpt_process_details 'SADABS (Sheldrick, 1996)'
_exptl_crystal_colour colorless
_exptl_crystal_density_diffrn 2.482
_exptl_crystal_density_meas ?
_exptl_crystal_density_method 'not measured'
_exptl_crystal_description polyhedron
_exptl_crystal_F_000 1292
_exptl_crystal_size_max 0.33
_exptl_crystal_size_mid 0.32
_exptl_crystal_size_min 0.28
_refine_diff_density_max 0.921
_refine_diff_density_min -0.752
_refine_diff_density_rms 0.162
_refine_ls_extinction_expression Fc^*^=kFc[1+0.001xFc^2^\l^3^/sin(2\q)]^-1/4^
_refine_ls_extinction_method none
_refine_ls_goodness_of_fit_ref 1.060
_refine_ls_hydrogen_treatment constr
_refine_ls_matrix_type full
_refine_ls_number_parameters 134
_refine_ls_number_reflns 1746
_refine_ls_number_restraints 12
_refine_ls_restrained_S_all 1.061
_refine_ls_R_factor_all 0.0233
_refine_ls_R_factor_gt 0.0222
_refine_ls_shift/su_max 0.001
_refine_ls_shift/su_mean 0.000
_refine_ls_structure_factor_coef Fsqd
_refine_ls_weighting_details 'calc w=1/[\s^2^(Fo^2^)+(0.0283P)^2^+1.5347P] where P=(Fo^2^+2Fc^2^)/3'
_refine_ls_weighting_scheme calc
_refine_ls_wR_factor_gt 0.0563
_refine_ls_wR_factor_ref 0.0581
_reflns_number_gt 1676
_reflns_number_total 1746
_reflns_threshold_expression >2sigma(I)
_cod_data_source_file ic100610t_si_001_5.cif
_cod_data_source_block 4
_cod_depositor_comments
;
The following automatic conversions were performed:

'_symmetry_cell_setting' value 'Orthorhombic' changed to
'orthorhombic' according to the built-in table from CIF Core
dictionary named 'cif_core.dic' version 2.4.1 from 2010-06-29.

Automatic conversion script
Id: cif_fix_values 1646 2011-03-28 12:23:43Z adriana 

The following automatic conversions were performed:

'_exptl_crystal_density_meas' value 'no' was changed to '?' - the
value is perceived as not measured.

Automatic conversion script
Id: cif_fix_values 3008 2015-01-20 13:52:24Z robertas 
;
_cod_original_sg_symbol_Hall -P2ac2n
_cod_database_code 4316710

loop_
_publ_contact_author
;
      Huang, Xiao-Chun
      Department of Chemistry
      Shantou University
      Guangdong 515063
      P. R. China
;

loop_
_symmetry_equiv_pos_as_xyz
'x, y, z'
'-x+1/2, -y, z+1/2'
'-x, y+1/2, -z'
'x+1/2, -y+1/2, -z+1/2'
'-x, -y, -z'
'x-1/2, y, -z-1/2'
'x, -y-1/2, z'
'-x-1/2, y-1/2, z-1/2'

loop_
_atom_site_label
_atom_site_type_symbol
_atom_site_fract_x
_atom_site_fract_y
_atom_site_fract_z
_atom_site_U_iso_or_equiv
_atom_site_adp_type
_atom_site_occupancy
_atom_site_symmetry_multiplicity
_atom_site_calc_flag
_atom_site_refinement_flags
_atom_site_disorder_assembly
_atom_site_disorder_group
Cd1 Cd 0.252970(10) 0.997834(19) 0.560881(16) 0.01797(11) Uani 1 1 d . . .
Cd2 Cd 0.061874(15) 1.2500 0.683033(19) 0.02032(12) Uani 1 2 d S . .
Cl1 Cl 0.34560(5) 0.7500 0.60296(8) 0.0261(2) Uani 1 2 d S . .
Cl2 Cl 0.15566(5) 1.2500 0.51956(7) 0.0209(2) Uani 1 2 d S . .
N1 N 0.29622(14) 0.9998(3) 0.22561(18) 0.0250(5) Uani 1 1 d . . .
N2 N 0.36844(13) 0.9467(3) 0.25964(17) 0.0290(5) Uani 1 1 d . . .
N3 N 0.29692(15) 1.0143(3) 0.39489(18) 0.0265(5) Uani 1 1 d . . .
N4 N 0.04099(19) 0.7500 0.4232(3) 0.0261(7) Uani 1 2 d S . .
N5 N 0.14940(12) 0.8320(3) 0.50345(17) 0.0248(5) Uani 1 1 d . . .
N6 N -0.14509(12) 1.1680(3) 0.88535(17) 0.0246(5) Uani 1 1 d . . .
N7 N -0.0336(2) 1.2500 0.8140(2) 0.0262(8) Uani 1 2 d S . .
C1 C 0.36585(17) 0.9586(4) 0.3600(2) 0.0329(7) Uani 1 1 d . . .
H1A H 0.4079 0.9309 0.4023 0.040 Uiso 1 1 calc R . .
C2 C 0.25649(17) 1.0378(5) 0.3087(2) 0.0305(8) Uani 1 1 d . . .
H2A H 0.2051 1.0773 0.3074 0.037 Uiso 1 1 calc R . .
C3 C 0.08427(16) 0.8753(4) 0.4551(2) 0.0285(6) Uani 1 1 d . . .
H3A H 0.0699 0.9818 0.4443 0.034 Uiso 1 1 calc R . .
C4 C -0.07761(16) 1.1252(4) 0.8419(2) 0.0284(6) Uani 1 1 d . . .
H4A H -0.0626 1.0190 0.8319 0.034 Uiso 1 1 calc R . .
O1W O 0.482(3) 0.7500 0.801(3) 0.126(14) Uani 0.25 2 d SPU A 1
H1WA H 0.4611 0.7785 0.8570 0.151 Uiso 0.125 1 d PR A 1
H1WB H 0.5210 0.8124 0.7881 0.151 Uiso 0.125 1 d PR A 1
O2W O 0.508(3) 0.7500 0.820(4) 0.16(2) Uani 0.25 2 d SPU B 2
H2WA H 0.5172 0.6539 0.8016 0.196 Uiso 0.125 1 d PR B 2
H2WB H 0.4915 0.8013 0.7679 0.196 Uiso 0.125 1 d PR B 2

loop_
_atom_site_aniso_label
_atom_site_aniso_U_11
_atom_site_aniso_U_22
_atom_site_aniso_U_33
_atom_site_aniso_U_23
_atom_site_aniso_U_13
_atom_site_aniso_U_12
Cd1 0.01587(16) 0.02319(18) 0.01485(17) -0.00226(7) -0.00095(7) -0.00023(7)
Cd2 0.01268(17) 0.02879(19) 0.01949(18) 0.000 -0.00197(9) 0.000
Cl1 0.0221(4) 0.0215(4) 0.0346(5) 0.000 -0.0054(4) 0.000
Cl2 0.0181(4) 0.0227(4) 0.0220(5) 0.000 0.0010(3) 0.000
N1 0.0212(12) 0.0360(14) 0.0177(12) -0.0009(9) -0.0012(10) 0.0077(9)
N2 0.0211(11) 0.0455(14) 0.0203(12) -0.0041(11) -0.0013(9) 0.0127(11)
N3 0.0248(12) 0.0379(14) 0.0168(12) -0.0023(9) 0.0010(9) 0.0061(10)
N4 0.0179(15) 0.0287(17) 0.0318(18) 0.000 -0.0075(14) 0.000
N5 0.0186(10) 0.0273(11) 0.0284(12) -0.0027(10) -0.0062(9) -0.0006(9)
N6 0.0200(10) 0.0249(11) 0.0290(12) 0.0017(10) 0.0051(9) -0.0010(10)
N7 0.0198(17) 0.0240(18) 0.035(2) 0.000 0.0081(13) 0.000
C1 0.0255(14) 0.0542(18) 0.0191(14) -0.0035(13) -0.0044(12) 0.0119(14)
C2 0.0239(16) 0.0481(19) 0.0194(19) -0.0031(13) 0.0019(10) 0.0146(14)
C3 0.0236(13) 0.0246(13) 0.0374(16) -0.0009(12) -0.0087(12) 0.0013(12)
C4 0.0210(13) 0.0238(13) 0.0403(16) 0.0013(13) 0.0106(12) 0.0026(11)
O1W 0.124(16) 0.144(17) 0.110(16) 0.000 0.016(10) 0.000
O2W 0.16(2) 0.18(2) 0.15(2) 0.000 0.017(10) 0.000

loop_
_atom_type_symbol
_atom_type_description
_atom_type_scat_dispersion_real
_atom_type_scat_dispersion_imag
_atom_type_scat_source
C C 0.0033 0.0016 'International Tables Vol C Tables 4.2.6.8 and 6.1.1.4'
H H 0.0000 0.0000 'International Tables Vol C Tables 4.2.6.8 and 6.1.1.4'
N N 0.0061 0.0033 'International Tables Vol C Tables 4.2.6.8 and 6.1.1.4'
O O 0.0106 0.0060 'International Tables Vol C Tables 4.2.6.8 and 6.1.1.4'
Cl Cl 0.1484 0.1585 'International Tables Vol C Tables 4.2.6.8 and 6.1.1.4'
Cd Cd -0.8075 1.2024 'International Tables Vol C Tables 4.2.6.8 and 6.1.1.4'

loop_
_geom_angle_atom_site_label_1
_geom_angle_atom_site_label_2
_geom_angle_atom_site_label_3
_geom_angle
_geom_angle_site_symmetry_1
_geom_angle_site_symmetry_3
_geom_angle_publ_flag
N3 Cd1 N1 175.52(7) . 2_575 ?
N3 Cd1 N6 90.59(8) . 6_657 ?
N1 Cd1 N6 88.80(8) 2_575 6_657 ?
N3 Cd1 N5 88.47(8) . . ?
N1 Cd1 N5 92.03(8) 2_575 . ?
N6 Cd1 N5 178.42(7) 6_657 . ?
N3 Cd1 Cl1 92.98(6) . . ?
N1 Cd1 Cl1 91.44(6) 2_575 . ?
N6 Cd1 Cl1 88.49(5) 6_657 . ?
N5 Cd1 Cl1 92.82(6) . . ?
N3 Cd1 Cl2 87.79(6) . . ?
N1 Cd1 Cl2 87.80(6) 2_575 . ?
N6 Cd1 Cl2 92.17(6) 6_657 . ?
N5 Cd1 Cl2 86.52(6) . . ?
Cl1 Cd1 Cl2 178.98(2) . . ?
N4 Cd2 N2 133.35(7) 5_576 8_666 ?
N4 Cd2 N2 133.35(7) 5_576 2_575 ?
N2 Cd2 N2 93.26(13) 8_666 2_575 ?
N4 Cd2 N7 85.39(13) 5_576 . ?
N2 Cd2 N7 91.96(8) 8_666 . ?
N2 Cd2 N7 91.96(8) 2_575 . ?
N4 Cd2 Cl2 87.86(9) 5_576 . ?
N2 Cd2 Cl2 92.67(6) 8_666 . ?
N2 Cd2 Cl2 92.67(6) 2_575 . ?
N7 Cd2 Cl2 173.25(9) . . ?
Cd1 Cl1 Cd1 102.37(3) 7_575 . ?
Cd2 Cl2 Cd1 101.54(2) . 7_585 ?
Cd2 Cl2 Cd1 101.54(2) . . ?
Cd1 Cl2 Cd1 100.96(3) 7_585 . ?
C2 N1 N2 105.2(2) . . ?
C2 N1 Cd1 125.83(19) . 2_574 ?
N2 N1 Cd1 128.72(17) . 2_574 ?
C1 N2 N1 105.7(2) . . ?
C1 N2 Cd2 121.03(18) . 2_574 ?
N1 N2 Cd2 123.69(17) . 2_574 ?
C2 N3 C1 102.1(2) . . ?
C2 N3 Cd1 129.97(19) . . ?
C1 N3 Cd1 125.76(19) . . ?
C3 N4 C3 102.2(3) 7_575 . ?
C3 N4 Cd2 128.36(16) 7_575 5_576 ?
C3 N4 Cd2 128.36(16) . 5_576 ?
C3 N5 N5 105.86(16) . 7_575 ?
C3 N5 Cd1 127.83(19) . . ?
N5 N5 Cd1 125.93(5) 7_575 . ?
C4 N6 N6 105.60(16) . 7_585 ?
C4 N6 Cd1 126.97(19) . 6_557 ?
N6 N6 Cd1 127.27(5) 7_585 6_557 ?
C4 N7 C4 102.9(3) . 7_585 ?
C4 N7 Cd2 125.71(17) . . ?
C4 N7 Cd2 125.71(17) 7_585 . ?
N2 C1 N3 113.3(2) . . ?
N2 C1 H1A 123.3 . . ?
N3 C1 H1A 123.3 . . ?
N1 C2 N3 113.7(3) . . ?
N1 C2 H2A 123.1 . . ?
N3 C2 H2A 123.1 . . ?
N5 C3 N4 113.1(3) . . ?
N5 C3 H3A 123.5 . . ?
N4 C3 H3A 123.5 . . ?
N6 C4 N7 113.0(3) . . ?
N6 C4 H4A 123.5 . . ?
N7 C4 H4A 123.5 . . ?
H1WA O1W H1WB 109.1 . . ?
H1WA O1W H2WA 118.0 . . ?
H1WB O1W H2WA 92.4 . . ?
H1WA O1W H2WB 120.6 . . ?
H1WB O1W H2WB 42.4 . . ?
H2WA O1W H2WB 114.2 . . ?
H1WA O2W H1WB 112.3 . . ?
H1WA O2W H2WA 122.0 . . ?
H1WB O2W H2WA 118.1 . . ?
H1WA O2W H2WB 90.8 . . ?
H1WB O2W H2WB 42.0 . . ?
H2WA O2W H2WB 107.9 . . ?

loop_
_geom_bond_atom_site_label_1
_geom_bond_atom_site_label_2
_geom_bond_distance
_geom_bond_site_symmetry_2
_geom_bond_publ_flag
Cd1 N3 2.302(2) . ?
Cd1 N1 2.313(2) 2_575 ?
Cd1 N6 2.340(2) 6_657 ?
Cd1 N5 2.354(2) . ?
Cd1 Cl1 2.6493(6) . ?
Cd1 Cl2 2.7227(6) . ?
Cd2 N4 2.228(3) 5_576 ?
Cd2 N2 2.254(2) 8_666 ?
Cd2 N2 2.254(2) 2_575 ?
Cd2 N7 2.357(3) . ?
Cd2 Cl2 2.6648(9) . ?
Cl1 Cd1 2.6493(6) 7_575 ?
Cl2 Cd1 2.7227(6) 7_585 ?
N1 C2 1.318(4) . ?
N1 N2 1.373(3) . ?
N1 Cd1 2.313(2) 2_574 ?
N2 C1 1.319(4) . ?
N2 Cd2 2.254(2) 2_574 ?
N3 C2 1.334(4) . ?
N3 C1 1.335(4) . ?
N4 C3 1.342(3) 7_575 ?
N4 C3 1.342(3) . ?
N4 Cd2 2.228(3) 5_576 ?
N5 C3 1.321(3) . ?
N5 N5 1.366(5) 7_575 ?
N6 C4 1.324(3) . ?
N6 N6 1.366(4) 7_585 ?
N6 Cd1 2.340(2) 6_557 ?
N7 C4 1.329(4) . ?
N7 C4 1.329(4) 7_585 ?
C1 H1A 0.9300 . ?
C2 H2A 0.9300 . ?
C3 H3A 0.9300 . ?
C4 H4A 0.9300 . ?
O1W H1WA 0.8500 . ?
O1W H1WB 0.8500 . ?
O1W H2WA 0.9919 . ?
O1W H2WB 0.6282 . ?
O2W H1WA 0.9565 . ?
O2W H1WB 0.7018 . ?
O2W H2WA 0.8500 . ?
O2W H2WB 0.8500 . ?
